data_9004616
loop_
_publ_author_name
'Sokolova, E. V.'
'Hawthorne, F. C.'
'Khomyakov, A. P.'

_publ_section_title
;
 The crystal chemistry of malinkoite, NaBSiO4, and lisitsynite, KBSi2O6,
 from the Khibina-Lovozero complex, Kola Peninsula, Russia
;
_journal_name_full 'The Canadian Mineralogist'
_journal_page_first 159
_journal_page_last 169
_journal_paper_doi 10.2113/gscanmin.39.1.159
_journal_volume 39
_journal_year 2001
_chemical_compound_source 'Khibina-Lovozero complex, Kola Peninsula, Russia'
_chemical_formula_sum 'B Na O4 Si'
_chemical_name_mineral Malinkoite
_space_group_IT_number 173
_symmetry_space_group_name_Hall 'P 6c'
_symmetry_space_group_name_H-M 'P 63'
_cell_angle_alpha 90
_cell_angle_beta 90
_cell_angle_gamma 120
_cell_length_a 13.8964
_cell_length_b 13.8964
_cell_length_c 7.7001
_cell_formula_units_Z 18
_cell_volume 1287.750
_database_code_amcsd 0005709
_exptl_crystal_density_diffrn 2.922
_cod_original_formula_sum 'Si B Na O4'
_cod_database_code 9004616

loop_
_space_group_symop_operation_xyz
x,y,z
x-y,x,1/2+z
-y,x-y,z
-x,-y,1/2+z
-x+y,-x,z
y,-x+y,1/2+z

loop_
_atom_site_aniso_label
_atom_site_aniso_U_11
_atom_site_aniso_U_22
_atom_site_aniso_U_33
_atom_site_aniso_U_12
_atom_site_aniso_U_13
_atom_site_aniso_U_23
Si1 0.00700 0.00650 0.00990 0.00350 0.00090 0.00040
Si2 0.00620 0.00720 0.00560 0.00380 -0.00060 0.00050
Si3 0.00600 0.00610 0.00570 0.00260 0.00080 0.00090
B1 0.00750 0.00870 0.00790 0.00290 -0.00140 0.00100
B2 0.00900 0.00810 0.01070 0.00490 -0.00020 -0.00220
B3 0.00550 0.00840 0.00330 0.00420 -0.00100 0.00120
Na1 0.01830 0.01830 0.01310 0.00910 0.00000 0.00000
Na2 0.00920 0.02210 0.00560 0.00510 0.00000 -0.00030
Na3 0.01800 0.01800 0.01900 0.00900 0.00000 0.00000
Na4 0.01880 0.01880 0.02130 0.00940 0.00000 0.00000
Na5 0.02070 0.01360 0.01650 0.00890 -0.00220 0.00050
O1 0.00860 0.00670 0.00790 0.00280 0.00360 0.00140
O2 0.00820 0.00900 0.01050 0.00570 0.00130 0.00360
O3 0.00930 0.00500 0.00880 0.00300 0.00140 0.00080
O4 0.01130 0.00950 0.00570 0.00680 -0.00220 -0.00200
O5 0.00740 0.00860 0.01050 0.00380 0.00360 -0.00020
O6 0.01200 0.00940 0.00520 0.00200 -0.00050 -0.00080
O7 0.00710 0.01130 0.00760 0.00450 0.00040 0.00340
O8 0.00970 0.01430 0.00600 0.00540 0.00020 0.00060
O9 0.00420 0.00820 0.01280 0.00200 0.00080 -0.00140
O10 0.00950 0.01430 0.00540 0.00720 0.00150 0.00060
O11 0.00890 0.00580 0.01370 0.00320 -0.00240 0.00000
O12 0.01340 0.00970 0.01160 0.00750 -0.00300 -0.00030

loop_
_atom_site_label
_atom_site_fract_x
_atom_site_fract_y
_atom_site_fract_z
_atom_site_U_iso_or_equiv
Si1 0.87861 0.78275 0.33250 0.00770
Si2 0.78805 0.55086 0.73950 0.00610
Si3 0.43112 0.54549 0.74560 0.00610
B1 0.55240 0.76570 0.86650 0.00860
B2 0.56700 0.45370 0.86730 0.00890
B3 0.12060 0.21910 0.21370 0.00540
Na1 0.00000 0.00000 0.05340 0.01660
Na2 0.65420 0.66680 0.56730 0.01350
Na3 0.33333 0.66667 0.52460 0.01830
Na4 0.66667 0.33333 0.52330 0.01970
Na5 0.31150 0.32620 0.50230 0.01680
O1 0.86520 0.66260 0.28710 0.00820
O2 0.53890 0.53500 0.79110 0.00860
O3 0.80120 0.67140 0.78470 0.00800
O4 0.86920 0.52880 0.86390 0.00810
O5 0.00830 0.87770 0.31180 0.00890
O6 0.39310 0.51130 0.54560 0.01030
O7 0.32690 0.46470 0.86830 0.00870
O8 0.84290 0.78730 0.53270 0.01020
O9 0.65890 0.45590 0.76710 0.00890
O10 0.82450 0.54790 0.54180 0.00920
O11 0.46480 0.67580 0.76260 0.00970
O12 0.79980 0.80640 0.20490 0.01080

loop_
_cod_related_entry_id
_cod_related_entry_database
_cod_related_entry_code
1 AMCSD 0005709
